data_4334149
loop_
_publ_author_name
'Ryan Gilbert-Wilson'
'Leslie D. Field'
'Stephen B. Colbran'
'Mohan M. Bhadbhade'

_publ_section_title
;
 Low Oxidation State Iron(0), Iron(I), and Ruthenium(0) Dinitrogen
 Complexes with a Very Bulky Neutral Phosphine Ligand
;
_journal_name_full 'Inorganic Chemistry'
_journal_page_first 3043
_journal_page_last 3053
_journal_paper_doi 10.1021/ic3024953
_journal_volume 52
_journal_year 2013
_chemical_formula_sum 'C70 H106 B Cl O P4 Ru'
_chemical_formula_weight 1234.76
_chemical_name_systematic
; 
 ? 
;
_space_group_IT_number 14
_symmetry_cell_setting monoclinic
_symmetry_space_group_name_Hall '-P 2ybc'
_symmetry_space_group_name_H-M 'P 1 21/c 1'
_atom_sites_solution_hydrogens geom
_atom_sites_solution_primary direct
_atom_sites_solution_secondary difmap
_audit_creation_method SHELXL-97
_cell_angle_alpha 90.00
_cell_angle_beta 96.731(2)
_cell_angle_gamma 90.00
_cell_formula_units_Z 4
_cell_length_a 13.3779(5)
_cell_length_b 14.0391(6)
_cell_length_c 34.5248(14)
_cell_measurement_reflns_used 4978
_cell_measurement_temperature 155(2)
_cell_measurement_theta_max 25.188
_cell_measurement_theta_min 2.241
_cell_volume 6439.5(5)
_computing_cell_refinement '<i>APEX2 </i>(Bruker, 2007)'
_computing_data_collection '<i>APEX2 </i>(Bruker, 2007)'
_computing_data_reduction '<i>APEX2 </i>(Bruker, 2007)'
_computing_molecular_graphics '<i>SHELXTL-Plus</i> (Sheldrick, 2008)'
_computing_structure_refinement '<i>SHELXL-97</i> (Sheldrick, 2008)'
_computing_structure_solution '<i>SHELXS-97</i> (Sheldrick, 2008)'
_diffrn_ambient_temperature 155(2)
_diffrn_measured_fraction_theta_full 0.996
_diffrn_measured_fraction_theta_max 0.996
_diffrn_measurement_device_type 'Bruker kappa APEXII CCD Diffractometer'
_diffrn_measurement_method '\f scans, and \w scans with \k offsets'
_diffrn_radiation_monochromator graphite
_diffrn_radiation_source 'fine-focus sealed tube'
_diffrn_radiation_type MoK\a
_diffrn_radiation_wavelength 0.71073
_diffrn_reflns_av_R_equivalents 0.0912
_diffrn_reflns_av_sigmaI/netI 0.0942
_diffrn_reflns_limit_h_max 15
_diffrn_reflns_limit_h_min -15
_diffrn_reflns_limit_k_max 15
_diffrn_reflns_limit_k_min -16
_diffrn_reflns_limit_l_max 41
_diffrn_reflns_limit_l_min -41
_diffrn_reflns_number 46797
_diffrn_reflns_theta_full 25.00
_diffrn_reflns_theta_max 25.00
_diffrn_reflns_theta_min 2.78
_exptl_absorpt_coefficient_mu 0.427
_exptl_absorpt_correction_T_max 0.9844
_exptl_absorpt_correction_T_min 0.9329
_exptl_absorpt_correction_type multi-scan
_exptl_absorpt_process_details 'SADABS (Bruker, 2001)'
_exptl_crystal_colour 'Orange red'
_exptl_crystal_density_diffrn 1.274
_exptl_crystal_description 'Square plates'
_exptl_crystal_F_000 2640
_exptl_crystal_size_max 0.17
_exptl_crystal_size_mid 0.12
_exptl_crystal_size_min 0.04
_refine_diff_density_max 0.570
_refine_diff_density_min -0.516
_refine_diff_density_rms 0.082
_refine_ls_extinction_method none
_refine_ls_goodness_of_fit_ref 0.876
_refine_ls_hydrogen_treatment constr
_refine_ls_matrix_type full
_refine_ls_number_parameters 759
_refine_ls_number_reflns 11278
_refine_ls_number_restraints 198
_refine_ls_restrained_S_all 1.006
_refine_ls_R_factor_all 0.0973
_refine_ls_R_factor_gt 0.0485
_refine_ls_shift/su_max 0.001
_refine_ls_shift/su_mean 0.000
_refine_ls_structure_factor_coef Fsqd
_refine_ls_weighting_details 'calc w=1/[\s^2^(Fo^2^)+(0.1000P)^2^+0.8783P] where P=(Fo^2^+2Fc^2^)/3'
_refine_ls_weighting_scheme calc
_refine_ls_wR_factor_gt 0.1183
_refine_ls_wR_factor_ref 0.1511
_reflns_number_gt 7316
_reflns_number_total 11278
_reflns_threshold_expression >2sigma(I)
_cod_data_source_file ic3024953_si_001_1.cif
_cod_data_source_block RuClP2P3CyBPh4
_cod_original_cell_volume 6439.5(4)
_cod_database_code 4334149

loop_
_symmetry_equiv_pos_as_xyz
'x, y, z'
'-x, y+1/2, -z+1/2'
'-x, -y, -z'
'x, -y-1/2, z-1/2'

loop_
_atom_site_label
_atom_site_type_symbol
_atom_site_fract_x
_atom_site_fract_y
_atom_site_fract_z
_atom_site_U_iso_or_equiv
_atom_site_adp_type
_atom_site_occupancy
_atom_site_symmetry_multiplicity
_atom_site_calc_flag
_atom_site_refinement_flags
_atom_site_disorder_assembly
_atom_site_disorder_group
C41A C 0.3641(8) 0.3733(9) 0.2183(3) 0.041(4) Uani 0.443(15) 1 d PGDU A 1
C42A C 0.3937(10) 0.2786(9) 0.2166(3) 0.052(4) Uani 0.443(15) 1 d PGU A 1
H421 H 0.3629 0.2382 0.1966 0.062 Uiso 0.443(15) 1 calc PR A 1
C43A C 0.4683(10) 0.2431(9) 0.2443(4) 0.060(4) Uani 0.443(15) 1 d PGU A 1
H431 H 0.4886 0.1784 0.2431 0.071 Uiso 0.443(15) 1 calc PR A 1
C44A C 0.5134(8) 0.3023(12) 0.2735(3) 0.057(5) Uani 0.443(15) 1 d PGU A 1
H441 H 0.5644 0.2780 0.2924 0.068 Uiso 0.443(15) 1 calc PR A 1
C45A C 0.4837(7) 0.3970(11) 0.2752(2) 0.049(4) Uani 0.443(15) 1 d PGU A 1
H451 H 0.5145 0.4374 0.2952 0.059 Uiso 0.443(15) 1 calc PR A 1
C46A C 0.4091(7) 0.4325(8) 0.2476(3) 0.043(4) Uani 0.443(15) 1 d PGU A 1
H461 H 0.3889 0.4972 0.2487 0.052 Uiso 0.443(15) 1 calc PR A 1
C41B C 0.3366(10) 0.3308(12) 0.2167(3) 0.056(4) Uani 0.557(15) 1 d PDU A 2
C42B C 0.3528(11) 0.2308(13) 0.2108(4) 0.062(4) Uani 0.557(15) 1 d PU A 2
H422 H 0.3121 0.1999 0.1902 0.075 Uiso 0.557(15) 1 calc PR A 2
C43B C 0.4245(10) 0.1763(14) 0.2337(4) 0.065(4) Uani 0.557(15) 1 d PU A 2
H432 H 0.4313 0.1100 0.2291 0.078 Uiso 0.557(15) 1 calc PR A 2
C44B C 0.4858(10) 0.2220(14) 0.2633(4) 0.064(4) Uani 0.557(15) 1 d PU A 2
H442 H 0.5360 0.1862 0.2787 0.077 Uiso 0.557(15) 1 calc PR A 2
C45B C 0.4761(11) 0.3171(15) 0.2710(4) 0.065(4) Uani 0.557(15) 1 d PU A 2
H452 H 0.5178 0.3469 0.2918 0.078 Uiso 0.557(15) 1 calc PR A 2
C46B C 0.4014(9) 0.3704(14) 0.2470(3) 0.057(4) Uani 0.557(15) 1 d PU A 2
H462 H 0.3957 0.4366 0.2519 0.068 Uiso 0.557(15) 1 calc PR A 2
Ru1 Ru 0.87784(3) 0.83708(3) 0.097969(10) 0.01591(14) Uani 1 1 d . . .
Cl1 Cl 0.88934(10) 0.84346(9) 0.02848(3) 0.0240(3) Uani 1 1 d . . .
P1 P 0.90383(10) 0.81438(10) 0.16215(4) 0.0225(3) Uani 1 1 d . . .
P2 P 0.86981(9) 0.66775(9) 0.09669(3) 0.0180(3) Uani 1 1 d . . .
P3 P 0.71918(10) 0.86640(10) 0.11042(4) 0.0221(3) Uani 1 1 d . . .
P4 P 0.95910(10) 0.98388(10) 0.11339(4) 0.0244(3) Uani 1 1 d . . .
C1 C 0.9596(4) 0.6979(4) 0.17335(14) 0.0264(12) Uani 1 1 d . . .
H1A H 1.0312 0.6982 0.1687 0.032 Uiso 1 1 calc R . .
H1B H 0.9559 0.6820 0.2011 0.032 Uiso 1 1 calc R . .
C2 C 0.9018(4) 0.6249(4) 0.14725(14) 0.0242(12) Uani 1 1 d . . .
H2A H 0.8390 0.6083 0.1583 0.029 Uiso 1 1 calc R . .
H2B H 0.9428 0.5662 0.1469 0.029 Uiso 1 1 calc R . .
C3 C 0.9849(4) 0.9054(4) 0.18762(16) 0.0344(14) Uani 1 1 d . . .
H3A H 0.9716 0.9101 0.2151 0.041 Uiso 1 1 calc R . .
H3B H 1.0566 0.8883 0.1871 0.041 Uiso 1 1 calc R . .
C4 C 0.9619(4) 1.0005(4) 0.16669(15) 0.0341(14) Uani 1 1 d . . .
H4A H 1.0141 1.0479 0.1760 0.041 Uiso 1 1 calc R . .
H4B H 0.8960 1.0249 0.1727 0.041 Uiso 1 1 calc R . .
C5 C 0.7873(4) 0.8138(4) 0.18514(14) 0.0342(15) Uani 1 1 d . . .
H5A H 0.7901 0.7632 0.2052 0.041 Uiso 1 1 calc R . .
H5B H 0.7785 0.8759 0.1980 0.041 Uiso 1 1 calc R . .
C6 C 0.6991(4) 0.7957(5) 0.15356(15) 0.0319(14) Uani 1 1 d . . .
H6A H 0.6351 0.8145 0.1632 0.038 Uiso 1 1 calc R . .
H6B H 0.6954 0.7272 0.1468 0.038 Uiso 1 1 calc R . .
C10 C 0.9768(4) 0.6340(3) 0.07043(14) 0.0206(11) Uani 1 1 d . . .
H10 H 0.9613 0.6591 0.0433 0.025 Uiso 1 1 calc R . .
C11 C 1.0705(4) 0.6876(4) 0.08874(16) 0.0298(13) Uani 1 1 d . . .
H11A H 1.0549 0.7564 0.0900 0.036 Uiso 1 1 calc R . .
H11B H 1.0890 0.6646 0.1157 0.036 Uiso 1 1 calc R . .
C12 C 1.1596(4) 0.6737(5) 0.06541(17) 0.0419(16) Uani 1 1 d . . .
H12A H 1.1440 0.7033 0.0394 0.050 Uiso 1 1 calc R . .
H12B H 1.2195 0.7062 0.0789 0.050 Uiso 1 1 calc R . .
C13 C 1.1832(4) 0.5690(5) 0.06054(17) 0.0394(16) Uani 1 1 d . . .
H13A H 1.2378 0.5621 0.0437 0.047 Uiso 1 1 calc R . .
H13B H 1.2065 0.5407 0.0863 0.047 Uiso 1 1 calc R . .
C14 C 1.0905(4) 0.5176(4) 0.04244(16) 0.0300(13) Uani 1 1 d . . .
H14A H 1.1062 0.4490 0.0401 0.036 Uiso 1 1 calc R . .
H14B H 1.0708 0.5429 0.0159 0.036 Uiso 1 1 calc R . .
C15 C 1.0024(4) 0.5288(3) 0.06655(15) 0.0238(12) Uani 1 1 d . . .
H15A H 0.9430 0.4942 0.0537 0.029 Uiso 1 1 calc R . .
H15B H 1.0205 0.5009 0.0928 0.029 Uiso 1 1 calc R . .
C20 C 0.7606(4) 0.5926(3) 0.07855(13) 0.0191(11) Uani 1 1 d . . .
H20 H 0.7012 0.6229 0.0887 0.023 Uiso 1 1 calc R . .
C21 C 0.7388(4) 0.5969(4) 0.03417(14) 0.0222(12) Uani 1 1 d . . .
H21A H 0.7953 0.5673 0.0224 0.027 Uiso 1 1 calc R . .
H21B H 0.7338 0.6643 0.0257 0.027 Uiso 1 1 calc R . .
C22 C 0.6409(4) 0.5452(4) 0.01960(16) 0.0305(13) Uani 1 1 d . . .
H22A H 0.5834 0.5789 0.0290 0.037 Uiso 1 1 calc R . .
H22B H 0.6310 0.5460 -0.0093 0.037 Uiso 1 1 calc R . .
C23 C 0.6431(4) 0.4424(4) 0.03391(18) 0.0374(15) Uani 1 1 d . . .
H23A H 0.5775 0.4117 0.0256 0.045 Uiso 1 1 calc R . .
H23B H 0.6959 0.4067 0.0222 0.045 Uiso 1 1 calc R . .
C24 C 0.6646(4) 0.4388(4) 0.07809(16) 0.0322(14) Uani 1 1 d . . .
H24A H 0.6083 0.4690 0.0897 0.039 Uiso 1 1 calc R . .
H24B H 0.6688 0.3715 0.0866 0.039 Uiso 1 1 calc R . .
C25 C 0.7614(4) 0.4889(4) 0.09280(16) 0.0280(13) Uani 1 1 d . . .
H25A H 0.8188 0.4547 0.0835 0.034 Uiso 1 1 calc R . .
H25B H 0.7706 0.4878 0.1217 0.034 Uiso 1 1 calc R . .
C30 C 0.6203(4) 0.8224(4) 0.07236(14) 0.0238(12) Uani 1 1 d . . .
H30 H 0.6362 0.7535 0.0691 0.029 Uiso 1 1 calc R . .
C31 C 0.5146(4) 0.8235(4) 0.08519(16) 0.0351(15) Uani 1 1 d . . .
H31A H 0.5157 0.7900 0.1105 0.042 Uiso 1 1 calc R . .
H31B H 0.4936 0.8901 0.0889 0.042 Uiso 1 1 calc R . .
C32 C 0.4390(4) 0.7754(5) 0.05511(19) 0.0424(16) Uani 1 1 d . . .
H32A H 0.4556 0.7069 0.0537 0.051 Uiso 1 1 calc R . .
H32B H 0.3709 0.7808 0.0634 0.051 Uiso 1 1 calc R . .
C33 C 0.4387(4) 0.8194(5) 0.01521(18) 0.0431(16) Uani 1 1 d . . .
H33A H 0.4162 0.8865 0.0159 0.052 Uiso 1 1 calc R . .
H33B H 0.3909 0.7846 -0.0038 0.052 Uiso 1 1 calc R . .
C34 C 0.5429(4) 0.8156(5) 0.00235(16) 0.0386(15) Uani 1 1 d . . .
H34A H 0.5419 0.8469 -0.0234 0.046 Uiso 1 1 calc R . .
H34B H 0.5628 0.7483 -0.0005 0.046 Uiso 1 1 calc R . .
C35 C 0.6201(4) 0.8652(4) 0.03180(14) 0.0256(13) Uani 1 1 d . . .
H35A H 0.6879 0.8587 0.0233 0.031 Uiso 1 1 calc R . .
H35B H 0.6040 0.9340 0.0327 0.031 Uiso 1 1 calc R . .
C40 C 0.6855(4) 0.9906(4) 0.12443(15) 0.0314(14) Uani 1 1 d . . .
H40 H 0.7501 1.0201 0.1361 0.038 Uiso 1 1 calc R . .
C41 C 0.6464(4) 1.0550(4) 0.09083(16) 0.0291(13) Uani 1 1 d . . .
H41A H 0.5804 1.0310 0.0788 0.035 Uiso 1 1 calc R . .
H41B H 0.6935 1.0533 0.0708 0.035 Uiso 1 1 calc R . .
C42 C 0.6345(5) 1.1584(4) 0.1042(2) 0.0489(18) Uani 1 1 d . . .
H42A H 0.7015 1.1846 0.1139 0.059 Uiso 1 1 calc R . .
H42B H 0.6060 1.1975 0.0817 0.059 Uiso 1 1 calc R . .
C43 C 0.5662(5) 1.1640(5) 0.1361(2) 0.058(2) Uani 1 1 d . . .
H43A H 0.4971 1.1450 0.1256 0.070 Uiso 1 1 calc R . .
H43B H 0.5639 1.2305 0.1456 0.070 Uiso 1 1 calc R . .
C44 C 0.6043(7) 1.0992(6) 0.1697(2) 0.083(3) Uani 1 1 d . . .
H44A H 0.5573 1.1017 0.1898 0.099 Uiso 1 1 calc R . .
H44B H 0.6708 1.1221 0.1817 0.099 Uiso 1 1 calc R . .
C45 C 0.6140(5) 0.9968(5) 0.15626(17) 0.056(2) Uani 1 1 d . . .
H45A H 0.5468 0.9722 0.1458 0.068 Uiso 1 1 calc R . .
H45B H 0.6403 0.9566 0.1787 0.068 Uiso 1 1 calc R . .
C50 C 0.9137(4) 1.0991(4) 0.09265(15) 0.0273(13) Uani 1 1 d . . .
H50 H 0.8487 1.1111 0.1035 0.033 Uiso 1 1 calc R . .
C51 C 0.8864(4) 1.0948(4) 0.04824(15) 0.0288(13) Uani 1 1 d . . .
H51A H 0.9482 1.0845 0.0356 0.035 Uiso 1 1 calc R . .
H51B H 0.8405 1.0404 0.0415 0.035 Uiso 1 1 calc R . .
C52 C 0.8356(4) 1.1871(4) 0.03309(17) 0.0333(14) Uani 1 1 d . . .
H52A H 0.8215 1.1841 0.0043 0.040 Uiso 1 1 calc R . .
H52B H 0.7706 1.1942 0.0439 0.040 Uiso 1 1 calc R . .
C53 C 0.9020(4) 1.2730(4) 0.04466(17) 0.0344(14) Uani 1 1 d . . .
H53A H 0.9649 1.2685 0.0323 0.041 Uiso 1 1 calc R . .
H53B H 0.8666 1.3320 0.0352 0.041 Uiso 1 1 calc R . .
C54 C 0.9269(5) 1.2775(4) 0.08857(17) 0.0351(14) Uani 1 1 d . . .
H54A H 0.8642 1.2866 0.1007 0.042 Uiso 1 1 calc R . .
H54B H 0.9714 1.3327 0.0956 0.042 Uiso 1 1 calc R . .
C55 C 0.9795(4) 1.1857(4) 0.10453(17) 0.0330(14) Uani 1 1 d . . .
H55A H 1.0451 1.1791 0.0941 0.040 Uiso 1 1 calc R . .
H55B H 0.9924 1.1892 0.1333 0.040 Uiso 1 1 calc R . .
C60 C 1.0955(4) 0.9698(4) 0.10759(16) 0.0310(13) Uani 1 1 d . . .
H60 H 1.1108 0.9009 0.1127 0.037 Uiso 1 1 calc R . .
C61 C 1.1711(4) 1.0246(4) 0.13624(18) 0.0368(15) Uani 1 1 d . . .
H61A H 1.1585 1.0938 0.1331 0.044 Uiso 1 1 calc R . .
H61B H 1.1611 1.0070 0.1633 0.044 Uiso 1 1 calc R . .
C62 C 1.2801(4) 1.0030(5) 0.1294(2) 0.0514(19) Uani 1 1 d . . .
H62A H 1.3263 1.0427 0.1472 0.062 Uiso 1 1 calc R . .
H62B H 1.2952 0.9354 0.1358 0.062 Uiso 1 1 calc R . .
C63 C 1.2985(5) 1.0221(5) 0.0879(2) 0.0505(18) Uani 1 1 d . . .
H63A H 1.3686 1.0044 0.0845 0.061 Uiso 1 1 calc R . .
H63B H 1.2901 1.0910 0.0823 0.061 Uiso 1 1 calc R . .
C64 C 1.2259(4) 0.9656(4) 0.0593(2) 0.0432(16) Uani 1 1 d . . .
H64A H 1.2372 0.9820 0.0323 0.052 Uiso 1 1 calc R . .
H64B H 1.2388 0.8966 0.0632 0.052 Uiso 1 1 calc R . .
C65 C 1.1174(4) 0.9877(4) 0.06531(17) 0.0358(14) Uani 1 1 d . . .
H65A H 1.0718 0.9477 0.0474 0.043 Uiso 1 1 calc R . .
H65B H 1.1028 1.0552 0.0585 0.043 Uiso 1 1 calc R . .
B1 B 0.2636(6) 0.3987(5) 0.18643(19) 0.060(3) Uani 1 1 d D . .
C11A C 0.2770(4) 0.3642(4) 0.14327(16) 0.0338(14) Uani 1 1 d . A .
C12A C 0.3708(5) 0.3707(5) 0.12994(18) 0.0451(17) Uani 1 1 d . . .
H12C H 0.4254 0.3957 0.1470 0.054 Uiso 1 1 calc R A .
C13A C 0.3883(5) 0.3423(5) 0.09284(17) 0.0414(16) Uani 1 1 d . A .
H131 H 0.4539 0.3475 0.0850 0.050 Uiso 1 1 calc R . .
C14A C 0.3111(5) 0.3067(4) 0.06753(16) 0.0372(15) Uani 1 1 d . . .
H141 H 0.3227 0.2871 0.0421 0.045 Uiso 1 1 calc R A .
C15A C 0.2173(5) 0.2996(4) 0.07916(15) 0.0338(14) Uani 1 1 d . A .
H151 H 0.1630 0.2751 0.0618 0.041 Uiso 1 1 calc R . .
C16A C 0.2015(4) 0.3283(4) 0.11627(15) 0.0345(14) Uani 1 1 d . . .
H161 H 0.1355 0.3232 0.1237 0.041 Uiso 1 1 calc R A .
C21A C 0.1446(3) 0.3572(4) 0.19683(13) 0.060(2) Uani 1 1 d G A .
C22A C 0.1317(4) 0.2684(3) 0.21340(12) 0.072(3) Uani 1 1 d G . .
H22C H 0.1886 0.2300 0.2218 0.086 Uiso 1 1 calc R A .
C23A C 0.0355(5) 0.2359(3) 0.21773(12) 0.074(3) Uani 1 1 d G A .
H23C H 0.0266 0.1753 0.2291 0.089 Uiso 1 1 calc R . .
C24A C -0.0478(4) 0.2922(4) 0.20550(13) 0.070(2) Uani 1 1 d G . .
H24C H -0.1135 0.2700 0.2085 0.084 Uiso 1 1 calc R A .
C25A C -0.0348(3) 0.3809(3) 0.18893(14) 0.069(2) Uani 1 1 d G A .
H25C H -0.0917 0.4193 0.1806 0.083 Uiso 1 1 calc R . .
C26A C 0.0614(3) 0.4134(3) 0.18459(13) 0.059(2) Uani 1 1 d G . .
H26A H 0.0702 0.4740 0.1733 0.071 Uiso 1 1 calc R A .
C31A C 0.2646(3) 0.5302(4) 0.18800(17) 0.035(3) Uani 0.571(14) 1 d PGDU A 1
C32A C 0.2248(3) 0.5784(5) 0.21785(17) 0.040(3) Uani 0.571(14) 1 d PGU A 1
H32C H 0.1983 0.5437 0.2379 0.049 Uiso 0.571(14) 1 calc PR A 1
C33A C 0.2238(4) 0.6774(5) 0.2183(2) 0.042(3) Uani 0.571(14) 1 d PGU A 1
H33C H 0.1966 0.7104 0.2387 0.050 Uiso 0.571(14) 1 calc PR A 1
C34A C 0.2626(5) 0.7282(4) 0.1889(3) 0.046(3) Uani 0.571(14) 1 d PGU A 1
H34C H 0.2620 0.7958 0.1892 0.055 Uiso 0.571(14) 1 calc PR A 1
C35A C 0.3024(5) 0.6800(5) 0.1590(2) 0.042(3) Uani 0.571(14) 1 d PGU A 1
H35C H 0.3289 0.7147 0.1389 0.051 Uiso 0.571(14) 1 calc PR A 1
C36A C 0.3034(4) 0.5810(5) 0.15858(16) 0.036(3) Uani 0.571(14) 1 d PGU A 1
H36A H 0.3305 0.5480 0.1382 0.043 Uiso 0.571(14) 1 calc PR A 1
C31B C 0.2504(4) 0.4924(4) 0.2000(2) 0.061(5) Uani 0.429(14) 1 d PGDU A 2
C32B C 0.2121(5) 0.5323(6) 0.23521(19) 0.065(5) Uani 0.429(14) 1 d PGU A 2
H32D H 0.1868 0.4922 0.2540 0.078 Uiso 0.429(14) 1 calc PR A 2
C33B C 0.2146(5) 0.6307(6) 0.2396(2) 0.069(5) Uani 0.429(14) 1 d PGU A 2
H33D H 0.1981 0.6569 0.2635 0.083 Uiso 0.429(14) 1 calc PR A 2
C34B C 0.2412(4) 0.6955(4) 0.2097(2) 0.071(5) Uani 0.429(14) 1 d PGU A 2
H34D H 0.2337 0.7623 0.2127 0.085 Uiso 0.429(14) 1 calc PR A 2
C35B C 0.2758(4) 0.6608(4) 0.17817(19) 0.068(5) Uani 0.429(14) 1 d PGU A 2
H35D H 0.2957 0.7035 0.1592 0.082 Uiso 0.429(14) 1 calc PR A 2
C36B C 0.2840(3) 0.5609(4) 0.17213(16) 0.060(5) Uani 0.429(14) 1 d PGU A 2
H36B H 0.3117 0.5383 0.1497 0.072 Uiso 0.429(14) 1 calc PR A 2
O1 O 0.7066(5) 0.5637(5) 0.1927(2) 0.100(2) Uani 1 1 d . . .
C110 C 0.6227(7) 0.5076(10) 0.1866(3) 0.109(4) Uani 1 1 d . . .
H11C H 0.5971 0.5042 0.1585 0.131 Uiso 1 1 calc R . .
H11D H 0.5686 0.5316 0.2013 0.131 Uiso 1 1 calc R . .
C111 C 0.7598(8) 0.5383(7) 0.2293(3) 0.097(3) Uani 1 1 d . . .
H11I H 0.7437 0.5832 0.2498 0.116 Uiso 1 1 calc R . .
H11J H 0.8333 0.5401 0.2279 0.116 Uiso 1 1 calc R . .
C112 C 0.7273(7) 0.4397(7) 0.2383(3) 0.088(3) Uani 1 1 d . . .
H11E H 0.6894 0.4393 0.2613 0.106 Uiso 1 1 calc R . .
H11F H 0.7859 0.3964 0.2433 0.106 Uiso 1 1 calc R . .
C113 C 0.6611(8) 0.4117(8) 0.2019(3) 0.100(3) Uani 1 1 d . . .
H11G H 0.6052 0.3700 0.2078 0.120 Uiso 1 1 calc R . .
H11H H 0.7000 0.3792 0.1831 0.120 Uiso 1 1 calc R . .

loop_
_atom_site_aniso_label
_atom_site_aniso_U_11
_atom_site_aniso_U_22
_atom_site_aniso_U_33
_atom_site_aniso_U_23
_atom_site_aniso_U_13
_atom_site_aniso_U_12
C41A 0.025(7) 0.068(9) 0.030(6) 0.022(6) 0.011(5) 0.006(6)
C42A 0.044(8) 0.073(9) 0.040(7) 0.028(6) 0.016(6) 0.014(7)
C43A 0.048(8) 0.083(10) 0.050(7) 0.029(6) 0.017(6) 0.030(7)
C44A 0.038(8) 0.096(11) 0.040(7) 0.029(7) 0.023(6) 0.027(7)
C45A 0.030(7) 0.094(10) 0.026(6) 0.021(6) 0.019(4) 0.017(7)
C46A 0.024(6) 0.086(9) 0.022(6) 0.017(6) 0.008(5) 0.008(7)
C41B 0.023(6) 0.121(10) 0.024(5) -0.002(6) 0.006(4) 0.032(7)
C42B 0.036(7) 0.117(10) 0.034(5) 0.009(6) 0.005(5) 0.038(7)
C43B 0.031(6) 0.126(10) 0.040(5) 0.014(6) 0.008(4) 0.034(6)
C44B 0.028(6) 0.133(11) 0.033(6) 0.020(7) 0.007(4) 0.028(7)
C45B 0.030(6) 0.136(11) 0.030(5) 0.020(6) 0.009(4) 0.031(7)
C46B 0.025(5) 0.128(10) 0.018(5) 0.012(6) 0.004(4) 0.028(6)
Ru1 0.0161(2) 0.0129(2) 0.0179(2) 0.00104(16) -0.00128(14) 0.00166(18)
Cl1 0.0321(7) 0.0183(7) 0.0225(6) 0.0027(5) 0.0064(5) 0.0013(6)
P1 0.0262(8) 0.0208(8) 0.0187(6) 0.0010(5) -0.0044(5) 0.0053(6)
P2 0.0178(7) 0.0155(7) 0.0203(6) 0.0030(5) 0.0004(5) 0.0014(6)
P3 0.0211(7) 0.0248(8) 0.0200(6) 0.0012(5) 0.0005(5) 0.0083(6)
P4 0.0256(8) 0.0153(8) 0.0295(7) 0.0006(6) -0.0082(6) 0.0014(6)
C1 0.028(3) 0.028(3) 0.022(3) 0.010(2) -0.002(2) 0.007(3)
C2 0.023(3) 0.019(3) 0.031(3) 0.008(2) 0.003(2) 0.000(2)
C3 0.039(4) 0.030(4) 0.030(3) -0.002(2) -0.011(2) 0.004(3)
C4 0.039(4) 0.025(3) 0.035(3) -0.005(3) -0.010(3) 0.004(3)
C5 0.035(3) 0.046(4) 0.021(3) 0.008(2) 0.003(2) 0.017(3)
C6 0.020(3) 0.048(4) 0.029(3) 0.004(3) 0.008(2) 0.012(3)
C10 0.021(3) 0.015(3) 0.026(3) 0.002(2) 0.000(2) 0.000(2)
C11 0.025(3) 0.027(3) 0.038(3) -0.007(2) 0.009(2) -0.007(3)
C12 0.025(3) 0.058(5) 0.044(4) -0.008(3) 0.009(3) -0.020(3)
C13 0.020(3) 0.061(5) 0.038(3) -0.006(3) 0.007(2) 0.006(3)
C14 0.031(3) 0.025(3) 0.035(3) -0.004(2) 0.004(2) 0.005(3)
C15 0.028(3) 0.014(3) 0.029(3) 0.001(2) 0.004(2) 0.003(2)
C20 0.015(3) 0.016(3) 0.026(3) 0.001(2) 0.004(2) -0.001(2)
C21 0.018(3) 0.020(3) 0.028(3) 0.000(2) -0.001(2) 0.000(2)
C22 0.025(3) 0.028(3) 0.037(3) -0.002(3) -0.006(2) 0.000(3)
C23 0.025(3) 0.026(4) 0.059(4) -0.005(3) -0.005(3) -0.005(3)
C24 0.030(3) 0.020(3) 0.047(3) 0.007(3) 0.004(3) -0.005(3)
C25 0.026(3) 0.021(3) 0.037(3) 0.006(2) 0.003(2) -0.002(3)
C30 0.018(3) 0.024(3) 0.028(3) 0.002(2) -0.001(2) 0.000(2)
C31 0.017(3) 0.047(4) 0.042(3) 0.007(3) 0.007(2) 0.005(3)
C32 0.018(3) 0.042(4) 0.068(4) 0.002(3) 0.009(3) -0.001(3)
C33 0.021(3) 0.056(5) 0.050(4) -0.009(3) -0.008(3) 0.004(3)
C34 0.027(3) 0.051(4) 0.035(3) -0.009(3) -0.006(2) 0.008(3)
C35 0.021(3) 0.032(3) 0.023(3) -0.001(2) -0.001(2) 0.002(2)
C40 0.031(3) 0.030(3) 0.032(3) -0.012(2) -0.002(2) 0.017(3)
C41 0.027(3) 0.020(3) 0.039(3) -0.003(2) -0.001(2) 0.005(3)
C42 0.042(4) 0.029(4) 0.071(5) -0.012(3) -0.014(3) 0.013(3)
C43 0.063(5) 0.044(5) 0.066(5) -0.019(4) -0.006(4) 0.033(4)
C44 0.117(7) 0.089(7) 0.040(4) -0.020(4) -0.003(4) 0.075(6)
C45 0.073(5) 0.067(5) 0.030(3) 0.005(3) 0.011(3) 0.049(4)
C50 0.023(3) 0.018(3) 0.039(3) -0.001(2) -0.008(2) -0.001(2)
C51 0.028(3) 0.015(3) 0.040(3) 0.003(2) -0.011(2) 0.002(2)
C52 0.034(3) 0.019(3) 0.043(3) 0.005(3) -0.011(3) 0.001(3)
C53 0.030(3) 0.015(3) 0.055(4) 0.008(3) -0.011(3) 0.000(3)
C54 0.037(4) 0.012(3) 0.052(4) 0.002(3) -0.012(3) 0.000(3)
C55 0.034(3) 0.019(3) 0.043(3) 0.001(2) -0.013(3) 0.002(3)
C60 0.026(3) 0.018(3) 0.046(3) 0.002(3) -0.010(2) -0.001(3)
C61 0.027(3) 0.025(3) 0.054(4) 0.000(3) -0.015(3) 0.001(3)
C62 0.027(4) 0.026(4) 0.094(6) -0.003(4) -0.022(3) 0.004(3)
C63 0.023(3) 0.034(4) 0.093(6) -0.002(4) -0.001(3) 0.005(3)
C64 0.027(4) 0.030(4) 0.071(4) -0.005(3) 0.000(3) 0.004(3)
C65 0.025(3) 0.027(4) 0.052(4) -0.002(3) -0.007(3) -0.006(3)
B1 0.042(5) 0.107(8) 0.026(4) -0.012(4) -0.013(3) 0.038(5)
C11A 0.034(3) 0.037(4) 0.029(3) -0.001(3) -0.003(2) 0.014(3)
C12A 0.035(4) 0.052(5) 0.045(4) 0.003(3) -0.007(3) 0.000(3)
C13A 0.033(4) 0.048(4) 0.045(4) 0.009(3) 0.014(3) 0.006(3)
C14A 0.048(4) 0.037(4) 0.029(3) 0.004(3) 0.014(3) 0.012(3)
C15A 0.043(4) 0.028(3) 0.031(3) -0.002(3) 0.003(3) 0.001(3)
C16A 0.032(3) 0.039(4) 0.033(3) 0.002(3) 0.005(2) 0.003(3)
C21A 0.064(5) 0.094(6) 0.021(3) 0.009(3) 0.006(3) 0.049(4)
C22A 0.112(7) 0.081(7) 0.018(3) -0.005(4) -0.007(4) 0.052(6)
C23A 0.151(9) 0.054(5) 0.016(3) -0.002(3) 0.006(4) 0.031(6)
C24A 0.103(7) 0.071(6) 0.042(4) 0.010(4) 0.035(4) 0.009(5)
C25A 0.064(5) 0.081(6) 0.069(5) 0.041(4) 0.029(4) 0.029(5)
C26A 0.035(4) 0.088(6) 0.057(4) 0.036(4) 0.018(3) 0.020(4)
C31A 0.027(6) 0.056(6) 0.019(5) -0.012(4) -0.005(4) 0.013(5)
C32A 0.033(5) 0.057(6) 0.032(5) -0.005(5) 0.006(4) 0.002(5)
C33A 0.047(6) 0.044(6) 0.036(5) -0.003(5) 0.010(5) -0.002(5)
C34A 0.039(6) 0.051(6) 0.048(6) -0.008(5) 0.003(5) -0.005(5)
C35A 0.039(6) 0.053(6) 0.033(5) 0.000(4) 0.000(4) -0.003(5)
C36A 0.033(6) 0.048(6) 0.025(5) -0.006(4) -0.007(4) 0.008(5)
C31B 0.040(8) 0.081(10) 0.053(8) -0.024(7) -0.029(6) 0.026(7)
C32B 0.052(8) 0.080(9) 0.056(8) -0.021(8) -0.018(6) 0.025(8)
C33B 0.057(8) 0.081(10) 0.064(9) -0.039(8) -0.014(7) 0.024(8)
C34B 0.057(9) 0.080(10) 0.072(9) -0.035(8) -0.011(8) 0.013(8)
C35B 0.052(8) 0.082(9) 0.063(9) -0.044(7) -0.025(7) 0.009(8)
C36B 0.046(9) 0.088(10) 0.039(8) -0.046(7) -0.026(6) 0.021(8)
O1 0.074(4) 0.126(6) 0.105(5) 0.062(4) 0.026(4) -0.007(4)
C110 0.063(7) 0.186(13) 0.078(7) 0.015(7) 0.012(5) -0.004(8)
C111 0.104(8) 0.097(8) 0.090(7) 0.008(6) 0.016(6) -0.039(6)
C112 0.102(7) 0.088(7) 0.082(7) 0.019(5) 0.034(6) -0.004(6)
C113 0.101(8) 0.102(9) 0.101(8) -0.043(7) 0.032(6) -0.034(7)

loop_
_atom_type_symbol
_atom_type_description
_atom_type_scat_dispersion_real
_atom_type_scat_dispersion_imag
_atom_type_scat_source
C C 0.0033 0.0016 'International Tables Vol C Tables 4.2.6.8 and 6.1.1.4'
H H 0.0000 0.0000 'International Tables Vol C Tables 4.2.6.8 and 6.1.1.4'
B B 0.0013 0.0007 'International Tables Vol C Tables 4.2.6.8 and 6.1.1.4'
P P 0.1023 0.0942 'International Tables Vol C Tables 4.2.6.8 and 6.1.1.4'
Cl Cl 0.1484 0.1585 'International Tables Vol C Tables 4.2.6.8 and 6.1.1.4'
Ru Ru -1.2594 0.8363 'International Tables Vol C Tables 4.2.6.8 and 6.1.1.4'
O O 0.0106 0.0060 'International Tables Vol C Tables 4.2.6.8 and 6.1.1.4'

loop_
_geom_angle_atom_site_label_1
_geom_angle_atom_site_label_2
_geom_angle_atom_site_label_3
_geom_angle
C42A C41A C46A 120.0
C42A C41A B1 112.8(7)
C46A C41A B1 126.7(7)
C41A C42A C43A 120.0
C41A C42A H421 120.0
C43A C42A H421 120.0
C44A C43A C42A 120.0
C44A C43A H431 120.0
C42A C43A H431 120.0
C43A C44A C45A 120.0
C43A C44A H441 120.0
C45A C44A H441 120.0
C46A C45A C44A 120.0
C46A C45A H451 120.0
C44A C45A H451 120.0
C45A C46A C41A 120.0
C45A C46A H461 120.0
C41A C46A H461 120.0
C46B C41B C42B 113.9(11)
C46B C41B B1 121.0(12)
C42B C41B B1 124.2(11)
C43B C42B C41B 124.0(14)
C43B C42B H422 118.0
C41B C42B H422 118.0
C44B C43B C42B 118.0(16)
C44B C43B H432 121.0
C42B C43B H432 121.0
C45B C44B C43B 122.1(14)
C45B C44B H442 119.0
C43B C44B H442 119.0
C44B C45B C46B 118.1(15)
C44B C45B H452 121.0
C46B C45B H452 121.0
C41B C46B C45B 123.9(15)
C41B C46B H462 118.1
C45B C46B H462 118.1
P1 Ru1 P3 82.93(5)
P1 Ru1 P4 83.48(5)
P3 Ru1 P4 102.51(5)
P1 Ru1 P2 82.93(5)
P3 Ru1 P2 98.31(5)
P4 Ru1 P2 153.45(5)
P1 Ru1 Cl1 166.02(5)
P3 Ru1 Cl1 110.65(5)
P4 Ru1 Cl1 96.31(5)
P2 Ru1 Cl1 91.52(4)
C1 P1 C5 104.6(3)
C1 P1 C3 108.6(3)
C5 P1 C3 106.3(3)
C1 P1 Ru1 110.64(17)
C5 P1 Ru1 113.00(17)
C3 P1 Ru1 113.12(19)
C10 P2 C2 105.9(2)
C10 P2 C20 108.3(2)
C2 P2 C20 102.7(2)
C10 P2 Ru1 103.29(16)
C2 P2 Ru1 107.63(17)
C20 P2 Ru1 127.45(16)
C6 P3 C30 103.6(2)
C6 P3 C40 103.3(3)
C30 P3 C40 108.6(2)
C6 P3 Ru1 106.67(17)
C30 P3 Ru1 114.40(17)
C40 P3 Ru1 118.59(19)
C50 P4 C4 104.1(2)
C50 P4 C60 109.4(3)
C4 P4 C60 102.3(3)
C50 P4 Ru1 123.80(17)
C4 P4 Ru1 106.81(19)
C60 P4 Ru1 108.24(18)
C2 C1 P1 108.3(3)
C2 C1 H1A 110.0
P1 C1 H1A 110.0
C2 C1 H1B 110.0
P1 C1 H1B 110.0
H1A C1 H1B 108.4
C1 C2 P2 112.8(3)
C1 C2 H2A 109.0
P2 C2 H2A 109.0
C1 C2 H2B 109.0
P2 C2 H2B 109.0
H2A C2 H2B 107.8
C4 C3 P1 107.8(4)
C4 C3 H3A 110.1
P1 C3 H3A 110.1
C4 C3 H3B 110.1
P1 C3 H3B 110.1
H3A C3 H3B 108.5
C3 C4 P4 109.8(4)
C3 C4 H4A 109.7
P4 C4 H4A 109.7
C3 C4 H4B 109.7
P4 C4 H4B 109.7
H4A C4 H4B 108.2
C6 C5 P1 108.5(3)
C6 C5 H5A 110.0
P1 C5 H5A 110.0
C6 C5 H5B 110.0
P1 C5 H5B 110.0
H5A C5 H5B 108.4
C5 C6 P3 108.3(4)
C5 C6 H6A 110.0
P3 C6 H6A 110.0
C5 C6 H6B 110.0
P3 C6 H6B 110.0
H6A C6 H6B 108.4
C15 C10 C11 109.3(4)
C15 C10 P2 119.2(3)
C11 C10 P2 108.4(3)
C15 C10 H10 106.4
C11 C10 H10 106.4
P2 C10 H10 106.4
C12 C11 C10 111.8(4)
C12 C11 H11A 109.3
C10 C11 H11A 109.3
C12 C11 H11B 109.3
C10 C11 H11B 109.3
H11A C11 H11B 107.9
C13 C12 C11 111.6(5)
C13 C12 H12A 109.3
C11 C12 H12A 109.3
C13 C12 H12B 109.3
C11 C12 H12B 109.3
H12A C12 H12B 108.0
C14 C13 C12 109.8(5)
C14 C13 H13A 109.7
C12 C13 H13A 109.7
C14 C13 H13B 109.7
C12 C13 H13B 109.7
H13A C13 H13B 108.2
C13 C14 C15 112.0(4)
C13 C14 H14A 109.2
C15 C14 H14A 109.2
C13 C14 H14B 109.2
C15 C14 H14B 109.2
H14A C14 H14B 107.9
C10 C15 C14 110.1(4)
C10 C15 H15A 109.6
C14 C15 H15A 109.6
C10 C15 H15B 109.6
C14 C15 H15B 109.6
H15A C15 H15B 108.2
C21 C20 C25 110.6(4)
C21 C20 P2 111.5(3)
C25 C20 P2 117.2(3)
C21 C20 H20 105.5
C25 C20 H20 105.5
P2 C20 H20 105.5
C20 C21 C22 111.5(4)
C20 C21 H21A 109.3
C22 C21 H21A 109.3
C20 C21 H21B 109.3
C22 C21 H21B 109.3
H21A C21 H21B 108.0
C23 C22 C21 111.0(4)
C23 C22 H22A 109.4
C21 C22 H22A 109.4
C23 C22 H22B 109.4
C21 C22 H22B 109.4
H22A C22 H22B 108.0
C24 C23 C22 110.6(5)
C24 C23 H23A 109.5
C22 C23 H23A 109.5
C24 C23 H23B 109.5
C22 C23 H23B 109.5
H23A C23 H23B 108.1
C25 C24 C23 112.1(4)
C25 C24 H24A 109.2
C23 C24 H24A 109.2
C25 C24 H24B 109.2
C23 C24 H24B 109.2
H24A C24 H24B 107.9
C24 C25 C20 111.1(4)
C24 C25 H25A 109.4
C20 C25 H25A 109.4
C24 C25 H25B 109.4
C20 C25 H25B 109.4
H25A C25 H25B 108.0
C35 C30 C31 111.1(4)
C35 C30 P3 116.4(4)
C31 C30 P3 113.4(4)
C35 C30 H30 104.9
C31 C30 H30 104.9
P3 C30 H30 104.9
C32 C31 C30 111.2(5)
C32 C31 H31A 109.4
C30 C31 H31A 109.4
C32 C31 H31B 109.4
C30 C31 H31B 109.4
H31A C31 H31B 108.0
C33 C32 C31 111.9(5)
C33 C32 H32A 109.2
C31 C32 H32A 109.2
C33 C32 H32B 109.2
C31 C32 H32B 109.2
H32A C32 H32B 107.9
C32 C33 C34 110.5(5)
C32 C33 H33A 109.6
C34 C33 H33A 109.6
C32 C33 H33B 109.6
C34 C33 H33B 109.6
H33A C33 H33B 108.1
C33 C34 C35 111.3(5)
C33 C34 H34A 109.4
C35 C34 H34A 109.4
C33 C34 H34B 109.4
C35 C34 H34B 109.4
H34A C34 H34B 108.0
C30 C35 C34 111.1(5)
C30 C35 H35A 109.4
C34 C35 H35A 109.4
C30 C35 H35B 109.4
C34 C35 H35B 109.4
H35A C35 H35B 108.0
C41 C40 C45 108.9(4)
C41 C40 P3 115.4(4)
C45 C40 P3 115.0(4)
C41 C40 H40 105.5
C45 C40 H40 105.5
P3 C40 H40 105.5
C40 C41 C42 111.9(5)
C40 C41 H41A 109.2
C42 C41 H41A 109.2
C40 C41 H41B 109.2
C42 C41 H41B 109.2
H41A C41 H41B 107.9
C43 C42 C41 111.1(6)
C43 C42 H42A 109.4
C41 C42 H42A 109.4
C43 C42 H42B 109.4
C41 C42 H42B 109.4
H42A C42 H42B 108.0
C42 C43 C44 110.4(6)
C42 C43 H43A 109.6
C44 C43 H43A 109.6
C42 C43 H43B 109.6
C44 C43 H43B 109.6
H43A C43 H43B 108.1
C43 C44 C45 111.6(6)
C43 C44 H44A 109.3
C45 C44 H44A 109.3
C43 C44 H44B 109.3
C45 C44 H44B 109.3
H44A C44 H44B 108.0
C44 C45 C40 110.7(6)
C44 C45 H45A 109.5
C40 C45 H45A 109.5
C44 C45 H45B 109.5
C40 C45 H45B 109.5
H45A C45 H45B 108.1
C55 C50 C51 111.2(4)
C55 C50 P4 116.1(4)
C51 C50 P4 112.5(4)
C55 C50 H50 105.3
C51 C50 H50 105.3
P4 C50 H50 105.3
C52 C51 C50 110.7(4)
C52 C51 H51A 109.5
C50 C51 H51A 109.5
C52 C51 H51B 109.5
C50 C51 H51B 109.5
H51A C51 H51B 108.1
C53 C52 C51 111.1(4)
C53 C52 H52A 109.4
C51 C52 H52A 109.4
C53 C52 H52B 109.4
C51 C52 H52B 109.4
H52A C52 H52B 108.0
C54 C53 C52 110.4(5)
C54 C53 H53A 109.6
C52 C53 H53A 109.6
C54 C53 H53B 109.6
C52 C53 H53B 109.6
H53A C53 H53B 108.1
C53 C54 C55 111.2(5)
C53 C54 H54A 109.4
C55 C54 H54A 109.4
C53 C54 H54B 109.4
C55 C54 H54B 109.4
H54A C54 H54B 108.0
C50 C55 C54 110.2(4)
C50 C55 H55A 109.6
C54 C55 H55A 109.6
C50 C55 H55B 109.6
C54 C55 H55B 109.6
H55A C55 H55B 108.1
C61 C60 C65 110.1(5)
C61 C60 P4 117.1(4)
C65 C60 P4 112.3(4)
C61 C60 H60 105.4
C65 C60 H60 105.4
P4 C60 H60 105.4
C62 C61 C60 111.6(5)
C62 C61 H61A 109.3
C60 C61 H61A 109.3
C62 C61 H61B 109.3
C60 C61 H61B 109.3
H61A C61 H61B 108.0
C63 C62 C61 112.0(5)
C63 C62 H62A 109.2
C61 C62 H62A 109.2
C63 C62 H62B 109.2
C61 C62 H62B 109.2
H62A C62 H62B 107.9
C62 C63 C64 111.1(5)
C62 C63 H63A 109.4
C64 C63 H63A 109.4
C62 C63 H63B 109.4
C64 C63 H63B 109.4
H63A C63 H63B 108.0
C65 C64 C63 110.6(5)
C65 C64 H64A 109.5
C63 C64 H64A 109.5
C65 C64 H64B 109.5
C63 C64 H64B 109.5
H64A C64 H64B 108.1
C64 C65 C60 112.7(5)
C64 C65 H65A 109.1
C60 C65 H65A 109.1
C64 C65 H65B 109.1
C60 C65 H65B 109.1
H65A C65 H65B 107.8
C31B B1 C11A 128.5(6)
C31B B1 C41B 114.6(8)
C11A B1 C41B 107.1(6)
C31B B1 C41A 95.9(7)
C11A B1 C41A 112.4(6)
C41B B1 C41A 24.3(7)
C31B B1 C21A 95.1(5)
C11A B1 C21A 106.9(5)
C41B B1 C21A 99.2(7)
C41A B1 C21A 117.9(6)
C31B B1 C31A 20.18(16)
C11A B1 C31A 109.2(5)
C41B B1 C31A 123.9(8)
C41A B1 C31A 101.1(6)
C21A B1 C31A 109.0(4)
C16A C11A C12A 114.6(5)
C16A C11A B1 125.8(6)
C12A C11A B1 119.6(5)
C13A C12A C11A 122.9(6)
C13A C12A H12C 118.5
C11A C12A H12C 118.5
C14A C13A C12A 119.9(6)
C14A C13A H131 120.0
C12A C13A H131 120.0
C15A C14A C13A 119.4(5)
C15A C14A H141 120.3
C13A C14A H141 120.3
C14A C15A C16A 119.8(6)
C14A C15A H151 120.1
C16A C15A H151 120.1
C15A C16A C11A 123.4(5)
C15A C16A H161 118.3
C11A C16A H161 118.3
C22A C21A C26A 120.0
C22A C21A B1 122.5(4)
C26A C21A B1 117.3(4)
C23A C22A C21A 120.0
C23A C22A H22C 120.0
C21A C22A H22C 120.0
C22A C23A C24A 120.0
C22A C23A H23C 120.0
C24A C23A H23C 120.0
C25A C24A C23A 120.0
C25A C24A H24C 120.0
C23A C24A H24C 120.0
C24A C25A C26A 120.0
C24A C25A H25C 120.0
C26A C25A H25C 120.0
C25A C26A C21A 120.0
C25A C26A H26A 120.0
C21A C26A H26A 120.0
C32A C31A C36A 120.0
C32A C31A B1 120.4(4)
C36A C31A B1 119.5(4)
C31A C32A C33A 120.0
C31A C32A H32C 120.0
C33A C32A H32C 120.0
C34A C33A C32A 120.0
C34A C33A H33C 120.0
C32A C33A H33C 120.0
C33A C34A C35A 120.0
C33A C34A H34C 120.0
C35A C34A H34C 120.0
C34A C35A C36A 120.0
C34A C35A H35C 120.0
C36A C35A H35C 120.0
C35A C36A C31A 120.0
C35A C36A H36A 120.0
C31A C36A H36A 120.0
B1 C31B C36B 109.4(5)
B1 C31B C32B 133.7(5)
C36B C31B C32B 116.9
C33B C32B C31B 117.3
C33B C32B H32D 121.3
C31B C32B H32D 121.3
C32B C33B C34B 123.3
C32B C33B H33D 118.3
C34B C33B H33D 118.3
C35B C34B C33B 119.5
C35B C34B H34D 120.2
C33B C34B H34D 120.2
C34B C35B C36B 121.6
C34B C35B H35D 119.2
C36B C35B H35D 119.2
C35B C36B C31B 120.9
C35B C36B H36B 119.5
C31B C36B H36B 119.5
C110 O1 C111 108.0(7)
O1 C110 C113 102.7(8)
O1 C110 H11C 111.2
C113 C110 H11C 111.2
O1 C110 H11D 111.2
C113 C110 H11D 111.2
H11C C110 H11D 109.1
O1 C111 C112 106.9(7)
O1 C111 H11I 110.3
C112 C111 H11I 110.3
O1 C111 H11J 110.3
C112 C111 H11J 110.3
H11I C111 H11J 108.6
C111 C112 C113 103.0(8)
C111 C112 H11E 111.2
C113 C112 H11E 111.2
C111 C112 H11F 111.2
C113 C112 H11F 111.2
H11E C112 H11F 109.1
C112 C113 C110 101.7(8)
C112 C113 H11G 111.4
C110 C113 H11G 111.4
C112 C113 H11H 111.4
C110 C113 H11H 111.4
H11G C113 H11H 109.3

loop_
_geom_bond_atom_site_label_1
_geom_bond_atom_site_label_2
_geom_bond_distance
C41A C42A 1.3900
C41A C46A 1.3900
C41A B1 1.672(8)
C42A C43A 1.3900
C42A H421 0.9500
C43A C44A 1.3900
C43A H431 0.9500
C44A C45A 1.3900
C44A H441 0.9500
C45A C46A 1.3900
C45A H451 0.9500
C46A H461 0.9500
C41B C46B 1.392(18)
C41B C42B 1.439(19)
C41B B1 1.648(9)
C42B C43B 1.396(16)
C42B H422 0.9500
C43B C44B 1.39(2)
C43B H432 0.9500
C44B C45B 1.37(2)
C44B H442 0.9500
C45B C46B 1.433(18)
C45B H452 0.9500
C46B H462 0.9500
Ru1 P1 2.2253(13)
Ru1 P3 2.2524(14)
Ru1 P4 2.3617(14)
Ru1 P2 2.3798(14)
Ru1 Cl1 2.4235(12)
P1 C1 1.820(5)
P1 C5 1.830(5)
P1 C3 1.832(6)
P2 C10 1.844(5)
P2 C2 1.848(5)
P2 C20 1.851(5)
P3 C6 1.835(5)
P3 C30 1.857(5)
P3 C40 1.879(5)
P4 C50 1.843(5)
P4 C4 1.851(5)
P4 C60 1.869(6)
C1 C2 1.516(7)
C1 H1A 0.9900
C1 H1B 0.9900
C2 H2A 0.9900
C2 H2B 0.9900
C3 C4 1.533(7)
C3 H3A 0.9900
C3 H3B 0.9900
C4 H4A 0.9900
C4 H4B 0.9900
C5 C6 1.531(7)
C5 H5A 0.9900
C5 H5B 0.9900
C6 H6A 0.9900
C6 H6B 0.9900
C10 C15 1.526(7)
C10 C11 1.534(7)
C10 H10 1.0000
C11 C12 1.527(7)
C11 H11A 0.9900
C11 H11B 0.9900
C12 C13 1.517(8)
C12 H12A 0.9900
C12 H12B 0.9900
C13 C14 1.506(8)
C13 H13A 0.9900
C13 H13B 0.9900
C14 C15 1.529(7)
C14 H14A 0.9900
C14 H14B 0.9900
C15 H15A 0.9900
C15 H15B 0.9900
C20 C21 1.527(6)
C20 C25 1.537(7)
C20 H20 1.0000
C21 C22 1.531(7)
C21 H21A 0.9900
C21 H21B 0.9900
C22 C23 1.524(8)
C22 H22A 0.9900
C22 H22B 0.9900
C23 C24 1.519(8)
C23 H23A 0.9900
C23 H23B 0.9900
C24 C25 1.508(7)
C24 H24A 0.9900
C24 H24B 0.9900
C25 H25A 0.9900
C25 H25B 0.9900
C30 C35 1.523(7)
C30 C31 1.531(7)
C30 H30 1.0000
C31 C32 1.519(8)
C31 H31A 0.9900
C31 H31B 0.9900
C32 C33 1.509(8)
C32 H32A 0.9900
C32 H32B 0.9900
C33 C34 1.512(8)
C33 H33A 0.9900
C33 H33B 0.9900
C34 C35 1.529(7)
C34 H34A 0.9900
C34 H34B 0.9900
C35 H35A 0.9900
C35 H35B 0.9900
C40 C41 1.515(7)
C40 C45 1.542(8)
C40 H40 1.0000
C41 C42 1.536(8)
C41 H41A 0.9900
C41 H41B 0.9900
C42 C43 1.514(9)
C42 H42A 0.9900
C42 H42B 0.9900
C43 C44 1.515(9)
C43 H43A 0.9900
C43 H43B 0.9900
C44 C45 1.521(10)
C44 H44A 0.9900
C44 H44B 0.9900
C45 H45A 0.9900
C45 H45B 0.9900
C50 C55 1.529(7)
C50 C51 1.535(7)
C50 H50 1.0000
C51 C52 1.527(7)
C51 H51A 0.9900
C51 H51B 0.9900
C52 C53 1.524(7)
C52 H52A 0.9900
C52 H52B 0.9900
C53 C54 1.515(8)
C53 H53A 0.9900
C53 H53B 0.9900
C54 C55 1.539(7)
C54 H54A 0.9900
C54 H54B 0.9900
C55 H55A 0.9900
C55 H55B 0.9900
C60 C61 1.536(7)
C60 C65 1.543(8)
C60 H60 1.0000
C61 C62 1.534(8)
C61 H61A 0.9900
C61 H61B 0.9900
C62 C63 1.507(10)
C62 H62A 0.9900
C62 H62B 0.9900
C63 C64 1.524(8)
C63 H63A 0.9900
C63 H63B 0.9900
C64 C65 1.523(8)
C64 H64A 0.9900
C64 H64B 0.9900
C65 H65A 0.9900
C65 H65B 0.9900
B1 C31B 1.415(7)
B1 C11A 1.597(9)
B1 C21A 1.771(10)
B1 C31A 1.847(8)
C11A C16A 1.386(8)
C11A C12A 1.390(8)
C12A C13A 1.388(8)
C12A H12C 0.9500
C13A C14A 1.366(8)
C13A H131 0.9500
C14A C15A 1.366(8)
C14A H141 0.9500
C15A C16A 1.383(7)
C15A H151 0.9500
C16A H161 0.9500
C21A C22A 1.3900
C21A C26A 1.3900
C22A C23A 1.3900
C22A H22C 0.9500
C23A C24A 1.3900
C23A H23C 0.9500
C24A C25A 1.3900
C24A H24C 0.9500
C25A C26A 1.3900
C25A H25C 0.9500
C26A H26A 0.9500
C31A C32A 1.3900
C31A C36A 1.3900
C32A C33A 1.3900
C32A H32C 0.9500
C33A C34A 1.3900
C33A H33C 0.9500
C34A C35A 1.3900
C34A H34C 0.9500
C35A C36A 1.3900
C35A H35C 0.9500
C36A H36A 0.9500
C31B C36B 1.4680
C31B C32B 1.4828
C32B C33B 1.3906
C32B H32D 0.9500
C33B C34B 1.4526
C33B H33D 0.9500
C34B C35B 1.3246
C34B H34D 0.9500
C35B C36B 1.4236
C35B H35D 0.9500
C36B H36B 0.9500
O1 C110 1.367(11)
O1 C111 1.422(10)
C110 C113 1.514(14)
C110 H11C 0.9900
C110 H11D 0.9900
C111 C112 1.495(11)
C111 H11I 0.9900
C111 H11J 0.9900
C112 C113 1.504(12)
C112 H11E 0.9900
C112 H11F 0.9900
C113 H11G 0.9900
C113 H11H 0.9900
